data_7244373
loop_
_publ_author_name
'zigon, nicolas'
'Avarvari, Narcis'

_publ_section_title
;
 [4]Helicene based anions in electrocrystallization with
 tetrachalcogenafulvalene donors
;
_journal_name_full CrystEngComm
_journal_paper_doi 10.1039/D2CE00091A
_journal_year 2022
_chemical_formula_moiety 'C19 H12 O2'
_chemical_formula_sum 'C19 H12 O2'
_chemical_formula_weight 272.29
_chemical_name_systematic '[4]heliceneCOOH'
_space_group_crystal_system monoclinic
_space_group_IT_number 14
_space_group_name_Hall '-P 2ybc'
_space_group_name_H-M_alt 'P 1 21/c 1'
_atom_sites_solution_hydrogens geom
_audit_creation_date 2021-09-10
_audit_creation_method
;
Olex2 1.3-ac4
(compiled 2019.04.23 svn.r3594 for Rigaku Oxford Diffraction, GUI svn.r5739)
;
_audit_update_record
;
2022-01-17 deposited with the CCDC.	2022-02-09 downloaded from the CCDC.
;
_cell_angle_alpha 90.0
_cell_angle_beta 102.306(10)
_cell_angle_gamma 90.0
_cell_formula_units_Z 4
_cell_length_a 15.8603(15)
_cell_length_b 3.7729(4)
_cell_length_c 22.243(2)
_cell_measurement_reflns_used 1288
_cell_measurement_temperature 149.4(4)
_cell_measurement_theta_max 72.5650
_cell_measurement_theta_min 4.4430
_cell_volume 1300.4(2)
_computing_cell_refinement 'CrysAlisPro 1.171.38.46 (Rigaku OD, 2015)'
_computing_data_collection 'CrysAlisPro 1.171.38.46 (Rigaku OD, 2015)'
_computing_data_reduction 'CrysAlisPro 1.171.38.46 (Rigaku OD, 2015)'
_computing_molecular_graphics 'Olex2 (Dolomanov et al., 2009)'
_computing_publication_material 'Olex2 (Dolomanov et al., 2009)'
_computing_structure_refinement 'ShelXL (Sheldrick, 2015)'
_computing_structure_solution 'SHELXT 2018/2 (Sheldrick, 2018)'
_diffrn_ambient_environment N~2~
_diffrn_ambient_temperature 149.4(4)
_diffrn_detector 'CCD plate'
_diffrn_detector_area_resol_mean 5.1990
_diffrn_detector_type AtlasS2
_diffrn_measured_fraction_theta_full 0.996
_diffrn_measured_fraction_theta_max 0.963
_diffrn_measurement_details
;
List of Runs (angles in degrees, time in seconds):

  # Type    Start    End  Width  t~exp~   \w     \q     \k     \f   Frames
#--------------------------------------------------------------------------
  1  \w     35.00 114.00   1.00    2.50    --   42.49  38.00 -60.00   79
  2  \w     19.00 106.00   1.00    2.50    --   42.49  57.00-150.00   87
  3  \w     63.00 154.00   1.00   17.50    --  103.99  15.00-120.00   91
  4  \w     38.00  89.00   1.00   17.50    --  103.99 -94.00-120.00   51
  5  \w     29.00 125.00   1.00   17.50    --  103.99 -30.00  30.00   96
  6  \w     34.00 115.00   1.00   17.50    --  103.99 -77.00 -90.00   81
;
_diffrn_measurement_device 'four-circle diffractometer'
_diffrn_measurement_device_type 'SuperNova (Cu) X-ray Source'
_diffrn_measurement_method '\w scans'
_diffrn_orient_matrix_type 'CrysAlisPro convention (1999,Acta A55,543-557)'
_diffrn_orient_matrix_UB_11 -0.0751040000
_diffrn_orient_matrix_UB_12 0.0157622000
_diffrn_orient_matrix_UB_13 0.0339080000
_diffrn_orient_matrix_UB_21 -0.0639502000
_diffrn_orient_matrix_UB_22 0.0584758000
_diffrn_orient_matrix_UB_23 -0.0616734000
_diffrn_orient_matrix_UB_31 -0.0121910000
_diffrn_orient_matrix_UB_32 -0.4042820000
_diffrn_orient_matrix_UB_33 -0.0077684000
_diffrn_radiation_monochromator mirror
_diffrn_radiation_probe x-ray
_diffrn_radiation_type 'Cu K\a'
_diffrn_radiation_wavelength 1.54184
_diffrn_reflns_av_R_equivalents 0.0476
_diffrn_reflns_av_unetI/netI 0.0595
_diffrn_reflns_Laue_measured_fraction_full 0.996
_diffrn_reflns_Laue_measured_fraction_max 0.963
_diffrn_reflns_limit_h_max 17
_diffrn_reflns_limit_h_min -19
_diffrn_reflns_limit_k_max 2
_diffrn_reflns_limit_k_min -4
_diffrn_reflns_limit_l_max 25
_diffrn_reflns_limit_l_min -26
_diffrn_reflns_number 4013
_diffrn_reflns_point_group_measured_fraction_full 0.996
_diffrn_reflns_point_group_measured_fraction_max 0.963
_diffrn_reflns_theta_full 67.684
_diffrn_reflns_theta_max 72.793
_diffrn_reflns_theta_min 2.852
_diffrn_source 'micro-focus sealed X-ray tube'
_diffrn_source_type 'SuperNova (Cu) X-ray Source'
_exptl_absorpt_coefficient_mu 0.714
_exptl_absorpt_correction_T_max 1.000
_exptl_absorpt_correction_T_min 0.590
_exptl_absorpt_correction_type gaussian
_exptl_absorpt_process_details
;
CrysAlisPro 1.171.38.46 (Rigaku Oxford Diffraction, 2015)
Numerical absorption correction based on gaussian integration over
			a multifaceted crystal model
Empirical absorption correction using spherical harmonics,
 implemented in SCALE3 ABSPACK scaling algorithm.
;
_exptl_crystal_colour orange
_exptl_crystal_colour_primary orange
_exptl_crystal_density_diffrn 1.391
_exptl_crystal_description block
_exptl_crystal_F_000 568
_exptl_crystal_preparation 'slow evaporation of CHCl3/MeOH'
_exptl_crystal_size_max 0.21
_exptl_crystal_size_mid 0.133
_exptl_crystal_size_min 0.05
_refine_diff_density_max 0.388
_refine_diff_density_min -0.343
_refine_diff_density_rms 0.089
_refine_ls_extinction_coef 0.0035(10)
_refine_ls_extinction_expression Fc^*^=kFc[1+0.001xFc^2^\l^3^/sin(2\q)]^-1/4^
_refine_ls_extinction_method 'SHELXL-2018/3 (Sheldrick 2018)'
_refine_ls_goodness_of_fit_ref 1.104
_refine_ls_hydrogen_treatment mixed
_refine_ls_matrix_type full
_refine_ls_number_parameters 194
_refine_ls_number_reflns 2506
_refine_ls_number_restraints 0
_refine_ls_restrained_S_all 1.104
_refine_ls_R_factor_all 0.1104
_refine_ls_R_factor_gt 0.0976
_refine_ls_shift/su_max 0.000
_refine_ls_shift/su_mean 0.000
_refine_ls_structure_factor_coef Fsqd
_refine_ls_weighting_details 'w=1/[\s^2^(Fo^2^)+(0.1141P)^2^+4.8291P] where P=(Fo^2^+2Fc^2^)/3'
_refine_ls_weighting_scheme calc
_refine_ls_wR_factor_gt 0.2849
_refine_ls_wR_factor_ref 0.2961
_reflns_Friedel_coverage 0.000
_reflns_number_gt 2057
_reflns_number_total 2506
_reflns_threshold_expression 'I > 2\s(I)'
_cod_data_source_file d2ce00091a2.cif
_cod_data_source_block exp_795_a
_cod_database_code 7244373
_shelx_shelxl_version_number 2018/3
_chemical_oxdiff_formula 'C76 H45 O8'
_shelx_space_group_comment
;
The symmetry employed for this shelxl refinement is uniquely defined
by the following loop, which should always be used as a source of
symmetry information in preference to the above space-group names.
They are only intended as comments.
;
_cell_oxdiff_angle_alpha 90.138(10)
_cell_oxdiff_angle_beta 102.240(10)
_cell_oxdiff_angle_gamma 89.978(11)
_cell_oxdiff_length_a 15.860(2)
_cell_oxdiff_length_b 3.7686(5)
_cell_oxdiff_length_c 22.263(2)
_cell_oxdiff_measurement_reflns_used 1288
_cell_oxdiff_volume 1300.4(3)
_shelx_estimated_absorpt_t_max 0.965
_shelx_estimated_absorpt_t_min 0.864
_reflns_odcompleteness_completeness 99.81
_reflns_odcompleteness_iscentric 1
_reflns_odcompleteness_theta 66.49
_olex2_refinement_description
;
1. Twinned data refinement
 Scales: 0.9898(11)
 0.0102(11)
2. Fixed Uiso
 At 1.2 times of:
  All C(H) groups
 At 1.5 times of:
  All O(H) groups
3.a Aromatic/amide H refined with riding coordinates:
 C1(H1), C2(H2), C3(H3), C4(H4), C7(H7), C8(H8), C11(H11), C12(H12), C15(H15),
 C16(H16), C18(H18)
3.b Idealised tetrahedral OH refined as rotating group with stretchable bonds:
 O20(H20)
;
_ins_header
;
TITL exp_795 in P2(1)/c 
REM P2(1)/c (#14 in standard setting)
CELL 1.54184  15.860264   3.772925  22.243169  90.0000 102.3064  90.0000
ZERR    1.00   0.001530   0.000381   0.002441   0.0000   0.0105   0.0000
LATT  1
SYMM -x, y+1/2,-z+1/2 
SFAC C H O
UNIT 76.00 45.00 8.00
TREF
HKLF 4
END
;
_olex2_exptl_crystal_mounting_method 'paraffin oil'
_olex2_submission_original_sample_id exp_795
_olex2_submission_special_instructions 'No special instructions were received'
_oxdiff_exptl_absorpt_empirical_details
;
Empirical correction (ABSPACK) includes:
- Absorption correction using spherical harmonics
- Frame scaling
;
_oxdiff_exptl_absorpt_empirical_full_max 1.397
_oxdiff_exptl_absorpt_empirical_full_min 0.652

loop_
_space_group_symop_operation_xyz
'x, y, z'
'-x, y+1/2, -z+1/2'
'-x, -y, -z'
'x, -y-1/2, z-1/2'

loop_
_atom_site_label
_atom_site_type_symbol
_atom_site_fract_x
_atom_site_fract_y
_atom_site_fract_z
_atom_site_U_iso_or_equiv
_atom_site_adp_type
_atom_site_occupancy
_atom_site_site_symmetry_order
_atom_site_calc_flag
_atom_site_refinement_flags_posn
_atom_site_refinement_flags_adp
_atom_site_refinement_flags_occupancy
_atom_site_disorder_assembly
_atom_site_disorder_group
C1 C 0.1447(3) 0.4025(12) 0.2680(2) 0.0324(10) Uani 1 1 d . . . . .
H1 H 0.131482 0.285692 0.302680 0.039 Uiso 1 1 calc R . . . .
C2 C 0.0821(3) 0.4331(13) 0.2156(2) 0.0359(11) Uani 1 1 d . . . . .
H2 H 0.026219 0.339196 0.214458 0.043 Uiso 1 1 calc R . . . .
C3 C 0.0995(4) 0.6020(14) 0.1634(2) 0.0405(12) Uani 1 1 d . . . . .
H3 H 0.054870 0.635003 0.127857 0.049 Uiso 1 1 calc R . . . .
C4 C 0.1818(4) 0.7194(14) 0.1640(2) 0.0414(12) Uani 1 1 d . . . . .
H4 H 0.194352 0.825083 0.128166 0.050 Uiso 1 1 calc R . . . .
C5 C 0.2478(3) 0.6845(13) 0.2174(2) 0.0366(11) Uani 1 1 d . . . . .
C6 C 0.2285(3) 0.5394(12) 0.2721(2) 0.0310(10) Uani 1 1 d . . . . .
C7 C 0.3344(4) 0.7780(14) 0.2158(3) 0.0449(13) Uani 1 1 d . . . . .
H7 H 0.346405 0.888096 0.180104 0.054 Uiso 1 1 calc R . . . .
C8 C 0.3989(3) 0.7120(14) 0.2641(3) 0.0434(13) Uani 1 1 d . . . . .
H8 H 0.456594 0.759774 0.260922 0.052 Uiso 1 1 calc R . . . .
C10 C 0.2978(3) 0.5142(12) 0.3270(2) 0.0321(10) Uani 1 1 d . . . . .
C11 C 0.4540(3) 0.4853(15) 0.3695(3) 0.0435(12) Uani 1 1 d . . . . .
H11 H 0.511266 0.525516 0.364592 0.052 Uiso 1 1 calc R . . . .
C12 C 0.4412(3) 0.3474(14) 0.4231(3) 0.0417(12) Uani 1 1 d . . . . .
H12 H 0.489133 0.264211 0.452996 0.050 Uiso 1 1 calc R . . . .
C13 C 0.3566(3) 0.3258(13) 0.4351(2) 0.0356(11) Uani 1 1 d . . . . .
C14 C 0.2848(3) 0.4313(12) 0.3877(2) 0.0320(10) Uani 1 1 d . . . . .
C15 C 0.3435(3) 0.2266(14) 0.4934(2) 0.0378(11) Uani 1 1 d . . . . .
H15 H 0.391427 0.146151 0.523597 0.045 Uiso 1 1 calc R . . . .
C16 C 0.2644(3) 0.2423(13) 0.5079(2) 0.0352(11) Uani 1 1 d . . . . .
H16 H 0.255976 0.160810 0.546653 0.042 Uiso 1 1 calc R . . . .
C17 C 0.1949(3) 0.3839(12) 0.4636(2) 0.0309(10) Uani 1 1 d . . . . .
C18 C 0.2053(3) 0.4759(12) 0.4060(2) 0.0296(10) Uani 1 1 d . . . . .
H18 H 0.157693 0.572744 0.377499 0.035 Uiso 1 1 calc R . . . .
C19 C 0.1094(3) 0.4370(13) 0.47924(19) 0.0312(10) Uani 1 1 d . . . . .
O20 O 0.1004(2) 0.3115(11) 0.53128(15) 0.0414(9) Uani 1 1 d . . . . .
H20 H 0.055(5) 0.385(17) 0.5390(18) 0.062 Uiso 1 1 calc GR . . . .
O21 O 0.0509(2) 0.5962(10) 0.44261(14) 0.0394(9) Uani 1 1 d . . . . .
C9 C 0.3830(3) 0.5718(13) 0.3201(2) 0.0378(11) Uani 1 1 d . . . . .

loop_
_atom_site_aniso_label
_atom_site_aniso_U_11
_atom_site_aniso_U_22
_atom_site_aniso_U_33
_atom_site_aniso_U_23
_atom_site_aniso_U_13
_atom_site_aniso_U_12
C1 0.041(2) 0.028(2) 0.032(2) 0.0002(18) 0.0154(18) 0.0017(19)
C2 0.045(3) 0.034(2) 0.030(2) -0.0065(19) 0.0108(18) 0.000(2)
C3 0.058(3) 0.037(3) 0.028(2) -0.004(2) 0.010(2) 0.005(2)
C4 0.065(3) 0.033(2) 0.032(2) 0.001(2) 0.023(2) 0.005(2)
C5 0.052(3) 0.024(2) 0.040(3) -0.0005(19) 0.023(2) 0.003(2)
C6 0.038(2) 0.028(2) 0.031(2) -0.0036(18) 0.0154(17) 0.0044(19)
C7 0.057(3) 0.034(3) 0.052(3) -0.001(2) 0.031(3) 0.001(2)
C8 0.041(3) 0.035(3) 0.063(3) -0.003(2) 0.030(2) -0.002(2)
C10 0.036(2) 0.024(2) 0.040(2) -0.0022(19) 0.0144(18) 0.0021(18)
C11 0.030(2) 0.040(3) 0.063(3) -0.006(3) 0.015(2) 0.001(2)
C12 0.031(2) 0.036(3) 0.057(3) -0.002(2) 0.007(2) 0.004(2)
C13 0.032(2) 0.027(2) 0.047(3) -0.002(2) 0.0061(19) 0.0038(19)
C14 0.032(2) 0.023(2) 0.041(2) -0.0016(18) 0.0069(18) 0.0001(17)
C15 0.037(2) 0.035(3) 0.037(2) 0.001(2) 0.0009(19) 0.007(2)
C16 0.042(2) 0.031(2) 0.030(2) 0.0008(19) 0.0026(18) 0.004(2)
C17 0.033(2) 0.030(2) 0.028(2) -0.0002(18) 0.0039(17) 0.0005(18)
C18 0.031(2) 0.027(2) 0.030(2) -0.0016(17) 0.0038(16) -0.0001(18)
C19 0.040(2) 0.032(2) 0.023(2) -0.0018(17) 0.0072(17) -0.0022(19)
O20 0.0447(19) 0.054(2) 0.0282(16) 0.0045(15) 0.0136(14) 0.0038(17)
O21 0.0367(17) 0.052(2) 0.0308(17) 0.0042(15) 0.0089(13) 0.0062(15)
C9 0.038(2) 0.027(2) 0.051(3) -0.005(2) 0.017(2) -0.0009(19)

loop_
_atom_type_symbol
_atom_type_description
_atom_type_scat_dispersion_real
_atom_type_scat_dispersion_imag
_atom_type_scat_source
C C 0.0181 0.0091 'International Tables Vol C Tables 4.2.6.8 and 6.1.1.4'
H H 0.0000 0.0000 'International Tables Vol C Tables 4.2.6.8 and 6.1.1.4'
O O 0.0492 0.0322 'International Tables Vol C Tables 4.2.6.8 and 6.1.1.4'

loop_
_exptl_crystal_face_index_h
_exptl_crystal_face_index_k
_exptl_crystal_face_index_l
_exptl_crystal_face_perp_dist
-1 2 -1 0.0632
1 -2 1 0.0632
-1 0 -1 0.0540
1 0 1 0.0540
10 0 1 0.0248
-10 0 -1 0.0248
-2 0 14 0.0955
2 0 -14 0.0955
-2 -2 2 0.0567

loop_
_geom_angle_atom_site_label_1
_geom_angle_atom_site_label_2
_geom_angle_atom_site_label_3
_geom_angle
_geom_angle_site_symmetry_1
_geom_angle_site_symmetry_3
_geom_angle_publ_flag
C2 C1 C6 121.8(4) . . ?
C1 C2 C3 120.6(5) . . ?
C4 C3 C2 119.4(5) . . ?
C3 C4 C5 120.7(4) . . ?
C4 C5 C6 119.9(5) . . ?
C4 C5 C7 120.1(4) . . ?
C6 C5 C7 120.0(5) . . ?
C1 C6 C5 117.1(4) . . ?
C1 C6 C10 124.1(4) . . ?
C5 C6 C10 118.6(4) . . ?
C8 C7 C5 120.6(5) . . ?
C7 C8 C9 121.5(5) . . ?
C14 C10 C6 124.3(4) . . ?
C9 C10 C6 117.9(4) . . ?
C9 C10 C14 117.8(4) . . ?
C12 C11 C9 121.4(5) . . ?
C11 C12 C13 120.6(5) . . ?
C12 C13 C14 118.6(5) . . ?
C15 C13 C12 121.1(4) . . ?
C15 C13 C14 120.1(4) . . ?
C13 C14 C10 119.9(4) . . ?
C18 C14 C10 123.9(4) . . ?
C18 C14 C13 116.0(4) . . ?
C16 C15 C13 122.1(4) . . ?
C15 C16 C17 118.0(4) . . ?
C16 C17 C19 120.1(4) . . ?
C18 C17 C16 121.0(4) . . ?
C18 C17 C19 118.9(4) . . ?
C17 C18 C14 122.1(4) . . ?
O20 C19 C17 116.3(4) . . ?
O21 C19 C17 120.0(4) . . ?
O21 C19 O20 123.6(4) . . ?
C8 C9 C11 119.9(5) . . ?
C10 C9 C8 120.3(5) . . ?
C10 C9 C11 119.8(5) . . ?

loop_
_geom_bond_atom_site_label_1
_geom_bond_atom_site_label_2
_geom_bond_distance
_geom_bond_site_symmetry_2
_geom_bond_publ_flag
C1 C2 1.366(7) . ?
C1 C6 1.411(7) . ?
C2 C3 1.403(7) . ?
C3 C4 1.375(8) . ?
C4 C5 1.412(8) . ?
C5 C6 1.425(6) . ?
C5 C7 1.426(8) . ?
C6 C10 1.461(7) . ?
C7 C8 1.340(8) . ?
C8 C9 1.425(7) . ?
C10 C14 1.443(7) . ?
C10 C9 1.408(7) . ?
C11 C12 1.354(8) . ?
C11 C9 1.434(8) . ?
C12 C13 1.425(7) . ?
C13 C14 1.433(7) . ?
C13 C15 1.408(7) . ?
C14 C18 1.415(6) . ?
C15 C16 1.363(7) . ?
C16 C17 1.417(6) . ?
C17 C18 1.371(6) . ?
C17 C19 1.484(6) . ?
C19 O20 1.286(5) . ?
C19 O21 1.250(6) . ?

loop_
_twin_individual_id
_twin_individual_mass_fraction_refined
1 0.9898(11)
2 0.0102(11)

loop_
_exptl_oxdiff_crystal_face_indexfrac_h
_exptl_oxdiff_crystal_face_indexfrac_k
_exptl_oxdiff_crystal_face_indexfrac_l
_exptl_oxdiff_crystal_face_x
_exptl_oxdiff_crystal_face_y
_exptl_oxdiff_crystal_face_z
-1.0115 1.9955 -0.9522 0.0751 0.2401 -0.7870
1.0115 -1.9955 0.9522 -0.0751 -0.2401 0.7870
-1.0004 0.0007 -1.0014 0.0412 0.1258 0.0197
1.0004 -0.0007 1.0014 -0.0412 -0.1258 -0.0197
9.9865 -0.0032 1.0021 -0.7161 -0.7006 -0.1282
-9.9865 0.0032 -1.0021 0.7161 0.7006 0.1282
-1.9703 -0.0053 14.0187 0.6232 -0.7389 -0.0827
1.9703 0.0053 -14.0187 -0.6232 0.7389 0.0827
-1.9820 -1.9950 1.9533 0.1836 -0.1104 0.8155
